data_7708137
loop_
_publ_author_name
'Chen, Yue'
'Yang, Qi'
'Peng, Guo'
'Zhang, Yi-Quan'
'Ren, Xiaoming'

_publ_section_title
;
 Influence of F-position and solvent on coordination geometry and single
 ion magnet behavior of Co(II) complexes
;
_journal_name_full 'Dalton Transactions'
_journal_paper_doi 10.1039/D1DT02148F
_journal_year 2021
_chemical_formula_moiety 'C30 H21 Br4 Co F2 N3 O2'
_chemical_formula_sum 'C30 H21 Br4 Co F2 N3 O2'
_chemical_formula_weight 872.07
_space_group_crystal_system monoclinic
_space_group_IT_number 14
_space_group_name_Hall '-P 2yn'
_space_group_name_H-M_alt 'P 1 21/n 1'
_atom_sites_solution_hydrogens geom
_atom_sites_solution_primary iterative
_audit_creation_date 2021-08-20
_audit_creation_method
;
Olex2 1.3
(compiled 2020.06.28 svn.raecde09e for OlexSys, GUI svn.r6132)
;
_audit_update_record
;
2021-08-20 deposited with the CCDC.	2021-08-25 downloaded from the CCDC.
;
_cell_angle_alpha 90
_cell_angle_beta 90.889(2)
_cell_angle_gamma 90
_cell_formula_units_Z 4
_cell_length_a 8.0772(15)
_cell_length_b 20.240(4)
_cell_length_c 18.530(3)
_cell_measurement_reflns_used 1977
_cell_measurement_temperature 173(2)
_cell_measurement_theta_max 22.34
_cell_measurement_theta_min 2.20
_cell_volume 3029.0(10)
_computing_cell_refinement APEX3
_computing_data_collection 'APEX3 (Bruker, 2016)'
_computing_data_reduction APEX3
_computing_molecular_graphics 'Olex2 1.3 (Dolomanov et al., 2009)'
_computing_publication_material 'Olex2 1.3 (Dolomanov et al., 2009)'
_computing_structure_refinement 'SHELXL 2018/3 (Sheldrick, 2015)'
_computing_structure_solution 'olex2.solve 1.3 (Bourhis et al., 2015)'
_diffrn_ambient_temperature 173(2)
_diffrn_measured_fraction_theta_full 0.983
_diffrn_measured_fraction_theta_max 0.977
_diffrn_measurement_device_type 'PHOTON 100 CMOS detector'
_diffrn_measurement_method 'omega scan'
_diffrn_radiation_monochromator graphite
_diffrn_radiation_type MoK\a
_diffrn_radiation_wavelength 0.71073
_diffrn_reflns_av_R_equivalents 0.0597
_diffrn_reflns_av_unetI/netI 0.0843
_diffrn_reflns_Laue_measured_fraction_full 0.983
_diffrn_reflns_Laue_measured_fraction_max 0.977
_diffrn_reflns_limit_h_max 9
_diffrn_reflns_limit_h_min -9
_diffrn_reflns_limit_k_max 19
_diffrn_reflns_limit_k_min -24
_diffrn_reflns_limit_l_max 22
_diffrn_reflns_limit_l_min -15
_diffrn_reflns_number 14469
_diffrn_reflns_point_group_measured_fraction_full 0.983
_diffrn_reflns_point_group_measured_fraction_max 0.977
_diffrn_reflns_theta_full 25.242
_diffrn_reflns_theta_max 25.445
_diffrn_reflns_theta_min 1.490
_diffrn_source 'fine-focus sealed tube'
_diffrn_source_current 30.0
_diffrn_source_power 1.35
_diffrn_source_voltage 45.0
_exptl_absorpt_coefficient_mu 5.889
_exptl_absorpt_correction_T_max 0.7452
_exptl_absorpt_correction_T_min 0.5314
_exptl_absorpt_correction_type multi-scan
_exptl_absorpt_process_details 'SADABS (Bruker, 2014)'
_exptl_crystal_colour red
_exptl_crystal_density_diffrn 1.912
_exptl_crystal_description block
_exptl_crystal_F_000 1692
_exptl_crystal_size_max 0.41
_exptl_crystal_size_mid 0.21
_exptl_crystal_size_min 0.18
_refine_diff_density_max 0.497
_refine_diff_density_min -0.520
_refine_diff_density_rms 0.124
_refine_ls_extinction_method none
_refine_ls_goodness_of_fit_ref 0.956
_refine_ls_hydrogen_treatment constr
_refine_ls_matrix_type full
_refine_ls_number_parameters 391
_refine_ls_number_reflns 5484
_refine_ls_number_restraints 0
_refine_ls_restrained_S_all 0.956
_refine_ls_R_factor_all 0.0814
_refine_ls_R_factor_gt 0.0432
_refine_ls_shift/su_max 0.001
_refine_ls_shift/su_mean 0.000
_refine_ls_structure_factor_coef Fsqd
_refine_ls_weighting_details 'w=1/[\s^2^(Fo^2^)+(0.0375P)^2^] where P=(Fo^2^+2Fc^2^)/3'
_refine_ls_weighting_scheme calc
_refine_ls_wR_factor_gt 0.0818
_refine_ls_wR_factor_ref 0.0941
_reflns_Friedel_coverage 0.000
_reflns_number_gt 3688
_reflns_number_total 5484
_reflns_threshold_expression 'I > 2\s(I)'
_cod_data_source_file d1dt02148f2.cif
_cod_data_source_block 2-3F
_cod_database_code 7708137
_shelx_shelxl_version_number 2018/3
_shelx_space_group_comment
;
The symmetry employed for this shelxl refinement is uniquely defined
by the following loop, which should always be used as a source of
symmetry information in preference to the above space-group names.
They are only intended as comments.
;
_shelx_estimated_absorpt_t_max 0.417
_shelx_estimated_absorpt_t_min 0.196
_olex2_refinement_description
;
1. Fixed Uiso
 At 1.2 times of:
  All C(H) groups, All C(H,H) groups
 At 1.5 times of:
  All C(H,H,H) groups
2. Others
 Sof(C30A)=Sof(H30D)=Sof(H30E)=Sof(H30F)=1-FVAR(1)
 Sof(C30)=Sof(H30A)=Sof(H30B)=Sof(H30C)=FVAR(1)
3.a Secondary CH2 refined with riding coordinates:
 C15(H15A,H15B), C22(H22A,H22B)
3.b Aromatic/amide H refined with riding coordinates:
 C3(H3), C5(H5), C7(H7), C10(H10), C12(H12), C14(H14), C17(H17), C19(H19),
 C20(H20), C21(H21), C24(H24), C26(H26), C27(H27), C28(H28)
3.c Idealised Me refined as rotating group:
 C30(H30A,H30B,H30C), C30A(H30D,H30E,H30F)
;
_olex2_submission_special_instructions 'No special instructions were received'

loop_
_space_group_symop_operation_xyz
'x, y, z'
'-x+1/2, y+1/2, -z+1/2'
'-x, -y, -z'
'x-1/2, -y-1/2, z-1/2'

loop_
_atom_site_label
_atom_site_type_symbol
_atom_site_fract_x
_atom_site_fract_y
_atom_site_fract_z
_atom_site_U_iso_or_equiv
_atom_site_adp_type
_atom_site_occupancy
_atom_site_site_symmetry_order
_atom_site_calc_flag
_atom_site_refinement_flags_posn
_atom_site_refinement_flags_adp
_atom_site_refinement_flags_occupancy
_atom_site_disorder_assembly
_atom_site_disorder_group
Br1 Br 0.01270(7) 1.06598(3) 0.62215(3) 0.03050(17) Uani 1 1 d . . . . .
Br2 Br -0.00352(8) 1.19596(3) 0.89154(4) 0.0429(2) Uani 1 1 d . . . . .
Br3 Br 0.06179(7) 0.65604(3) 0.85828(3) 0.02859(17) Uani 1 1 d . . . . .
Br4 Br -0.14621(8) 0.54425(3) 0.59334(4) 0.04050(19) Uani 1 1 d . . . . .
C1 C 0.1008(6) 1.0024(3) 0.7554(3) 0.0201(13) Uani 1 1 d . . . . .
C2 C 0.0472(6) 1.0629(3) 0.7239(3) 0.0228(13) Uani 1 1 d . . . . .
C3 C 0.0199(6) 1.1195(3) 0.7623(3) 0.0269(14) Uani 1 1 d . . . . .
H3 H -0.013851 1.157946 0.738868 0.032 Uiso 1 1 calc R U . . .
C4 C 0.0431(7) 1.1187(3) 0.8366(3) 0.0316(15) Uani 1 1 d . . . . .
C5 C 0.0942(7) 1.0617(3) 0.8713(3) 0.0290(14) Uani 1 1 d . . . . .
H5 H 0.109042 1.061749 0.921133 0.035 Uiso 1 1 calc R U . . .
C6 C 0.1240(6) 1.0037(3) 0.8320(3) 0.0205(13) Uani 1 1 d . . . . .
C7 C 0.1696(6) 0.9454(3) 0.8734(3) 0.0231(13) Uani 1 1 d . . . . .
H7 H 0.171668 0.949733 0.923377 0.028 Uiso 1 1 calc R U . . .
C8 C 0.0750(6) 0.7258(3) 0.7247(3) 0.0186(12) Uani 1 1 d . . . . .
C9 C 0.0303(6) 0.6653(3) 0.7570(3) 0.0208(13) Uani 1 1 d . . . . .
C10 C -0.0321(6) 0.6116(3) 0.7194(3) 0.0268(14) Uani 1 1 d . . . . .
H10 H -0.058307 0.572612 0.743223 0.032 Uiso 1 1 calc R U . . .
C11 C -0.0545(6) 0.6170(3) 0.6453(3) 0.0287(15) Uani 1 1 d . . . . .
C12 C -0.0125(6) 0.6733(3) 0.6095(3) 0.0256(14) Uani 1 1 d . . . . .
H12 H -0.027082 0.675942 0.559723 0.031 Uiso 1 1 calc R U . . .
C13 C 0.0533(6) 0.7276(3) 0.6483(3) 0.0197(13) Uani 1 1 d . . . . .
C14 C 0.0978(6) 0.7850(3) 0.6054(3) 0.0249(14) Uani 1 1 d . . . . .
H14 H 0.077449 0.781610 0.556050 0.030 Uiso 1 1 calc R U . . .
C15 C 0.2466(6) 0.8367(3) 0.9028(3) 0.0207(13) Uani 1 1 d . . . . .
H15A H 0.185080 0.796895 0.891133 0.025 Uiso 1 1 calc R U . . .
H15B H 0.211705 0.851861 0.949864 0.025 Uiso 1 1 calc R U . . .
C16 C 0.4301(6) 0.8209(3) 0.9059(3) 0.0195(13) Uani 1 1 d . . . . .
C17 C 0.5436(6) 0.8697(3) 0.9240(3) 0.0229(13) Uani 1 1 d . . . . .
H17 H 0.507622 0.912329 0.933943 0.027 Uiso 1 1 calc R U . . .
C18 C 0.7092(7) 0.8548(3) 0.9273(3) 0.0258(14) Uani 1 1 d . . . . .
C19 C 0.7696(7) 0.7927(3) 0.9143(3) 0.0292(15) Uani 1 1 d . . . . .
H19 H 0.882292 0.783611 0.917771 0.035 Uiso 1 1 calc R U . . .
C20 C 0.6560(7) 0.7440(3) 0.8959(3) 0.0321(15) Uani 1 1 d . . . . .
H20 H 0.692965 0.701526 0.885718 0.039 Uiso 1 1 calc R U . . .
C21 C 0.4881(6) 0.7578(3) 0.8923(3) 0.0247(14) Uani 1 1 d . . . . .
H21 H 0.413471 0.724349 0.880626 0.030 Uiso 1 1 calc R U . . .
C22 C 0.1944(6) 0.8907(3) 0.5712(3) 0.0221(13) Uani 1 1 d . . . . .
H22A H 0.133859 0.930729 0.582120 0.026 Uiso 1 1 calc R U . . .
H22B H 0.155754 0.874578 0.524564 0.026 Uiso 1 1 calc R U . . .
C23 C 0.3765(6) 0.9058(3) 0.5679(3) 0.0223(13) Uani 1 1 d . . . . .
C24 C 0.4845(7) 0.8577(3) 0.5410(3) 0.0222(13) Uani 1 1 d . . . . .
H24 H 0.444916 0.817470 0.523571 0.027 Uiso 1 1 calc R U . . .
C25 C 0.6530(7) 0.8724(3) 0.5412(3) 0.0274(14) Uani 1 1 d . . . . .
C26 C 0.7166(7) 0.9320(3) 0.5630(3) 0.0339(16) Uani 1 1 d . . . . .
H26 H 0.829462 0.940654 0.560664 0.041 Uiso 1 1 calc R U . . .
C27 C 0.6081(7) 0.9785(3) 0.5882(3) 0.0375(16) Uani 1 1 d . . . . .
H27 H 0.648456 1.019238 0.603574 0.045 Uiso 1 1 calc R U . . .
C28 C 0.4400(7) 0.9660(3) 0.5914(3) 0.0276(14) Uani 1 1 d . . . . .
H28 H 0.369112 0.998059 0.609290 0.033 Uiso 1 1 calc R U . . .
C29 C 0.6035(8) 0.8619(3) 0.7349(3) 0.0377(17) Uani 1 1 d . . . . .
C30 C 0.784(3) 0.876(2) 0.7386(15) 0.057(9) Uani 0.60(6) 1 d . . P A 1
H30A H 0.823103 0.885642 0.690989 0.086 Uiso 0.60(6) 1 calc R U P A 1
H30B H 0.841815 0.838437 0.757691 0.086 Uiso 0.60(6) 1 calc R U P A 1
H30C H 0.803804 0.913610 0.769302 0.086 Uiso 0.60(6) 1 calc R U P A 1
C30A C 0.780(4) 0.842(2) 0.728(2) 0.047(9) Uani 0.40(6) 1 d . . P A 2
H30D H 0.830948 0.867472 0.691165 0.071 Uiso 0.40(6) 1 calc R U P A 2
H30E H 0.785713 0.795836 0.716279 0.071 Uiso 0.40(6) 1 calc R U P A 2
H30F H 0.837112 0.849438 0.773438 0.071 Uiso 0.40(6) 1 calc R U P A 2
Co1 Co 0.20985(8) 0.86270(3) 0.73683(4) 0.01755(18) Uani 1 1 d . . . . .
F1 F 0.8195(4) 0.90397(16) 0.94589(18) 0.0390(9) Uani 1 1 d . . . . .
F2 F 0.7572(4) 0.82438(17) 0.51566(19) 0.0452(10) Uani 1 1 d . . . . .
N1 N 0.2074(5) 0.8885(2) 0.8480(2) 0.0191(10) Uani 1 1 d . . . . .
N2 N 0.1622(5) 0.8402(2) 0.6272(2) 0.0180(10) Uani 1 1 d . . . . .
N3 N 0.4632(5) 0.8619(2) 0.7338(2) 0.0253(11) Uani 1 1 d . . . . .
O1 O 0.1207(4) 0.95050(17) 0.71492(19) 0.0225(9) Uani 1 1 d . . . . .
O2 O 0.1305(4) 0.77515(17) 0.76371(18) 0.0234(9) Uani 1 1 d . . . . .

loop_
_atom_site_aniso_label
_atom_site_aniso_U_11
_atom_site_aniso_U_22
_atom_site_aniso_U_33
_atom_site_aniso_U_23
_atom_site_aniso_U_13
_atom_site_aniso_U_12
Br1 0.0395(3) 0.0204(3) 0.0314(4) 0.0035(3) -0.0075(3) 0.0012(3)
Br2 0.0522(4) 0.0242(4) 0.0523(5) -0.0154(3) 0.0005(4) 0.0056(3)
Br3 0.0389(3) 0.0227(4) 0.0241(4) 0.0050(3) -0.0017(3) -0.0004(3)
Br4 0.0557(4) 0.0237(4) 0.0419(4) -0.0101(3) -0.0066(3) -0.0111(3)
C1 0.017(3) 0.015(3) 0.028(4) 0.000(3) -0.001(2) -0.003(2)
C2 0.027(3) 0.020(3) 0.022(3) -0.005(3) 0.000(3) -0.003(3)
C3 0.023(3) 0.023(4) 0.035(4) 0.005(3) -0.008(3) -0.002(3)
C4 0.038(4) 0.015(4) 0.041(4) -0.010(3) 0.003(3) 0.001(3)
C5 0.029(3) 0.029(4) 0.028(4) -0.007(3) -0.004(3) -0.001(3)
C6 0.019(3) 0.018(3) 0.025(3) -0.007(3) -0.003(2) 0.000(2)
C7 0.029(3) 0.024(4) 0.017(3) 0.002(3) -0.001(3) -0.003(3)
C8 0.018(3) 0.015(3) 0.023(3) -0.002(3) 0.001(2) -0.001(2)
C9 0.017(3) 0.024(3) 0.021(3) 0.001(3) -0.001(2) 0.005(2)
C10 0.027(3) 0.015(3) 0.038(4) 0.006(3) 0.001(3) -0.001(3)
C11 0.025(3) 0.027(4) 0.034(4) -0.004(3) 0.004(3) -0.010(3)
C12 0.027(3) 0.031(4) 0.019(3) -0.010(3) 0.000(3) -0.003(3)
C13 0.021(3) 0.020(3) 0.018(3) 0.004(3) -0.002(2) 0.001(2)
C14 0.022(3) 0.035(4) 0.018(3) 0.001(3) -0.002(2) 0.005(3)
C15 0.022(3) 0.020(3) 0.020(3) 0.002(3) 0.000(2) 0.002(2)
C16 0.033(3) 0.015(3) 0.010(3) 0.003(2) -0.002(2) 0.000(3)
C17 0.031(3) 0.019(3) 0.019(3) 0.005(3) -0.002(3) 0.002(3)
C18 0.024(3) 0.027(4) 0.026(4) 0.006(3) -0.001(3) -0.011(3)
C19 0.023(3) 0.028(4) 0.036(4) 0.009(3) -0.005(3) 0.008(3)
C20 0.038(4) 0.016(3) 0.042(4) 0.000(3) -0.003(3) 0.000(3)
C21 0.025(3) 0.019(3) 0.030(4) -0.001(3) 0.000(3) -0.007(3)
C22 0.025(3) 0.022(3) 0.019(3) 0.002(3) 0.001(3) 0.002(2)
C23 0.027(3) 0.025(4) 0.014(3) 0.000(3) -0.002(2) 0.003(3)
C24 0.036(3) 0.019(3) 0.011(3) 0.001(2) -0.002(3) 0.002(3)
C25 0.035(3) 0.033(4) 0.014(3) 0.006(3) 0.001(3) 0.011(3)
C26 0.026(3) 0.042(4) 0.034(4) 0.005(3) 0.003(3) -0.003(3)
C27 0.039(4) 0.030(4) 0.043(4) 0.001(3) 0.000(3) -0.011(3)
C28 0.034(3) 0.018(3) 0.030(4) 0.007(3) 0.000(3) 0.003(3)
C29 0.033(4) 0.060(5) 0.020(4) 0.015(3) 0.000(3) 0.009(3)
C30 0.030(7) 0.10(2) 0.041(11) 0.037(13) -0.006(7) 0.004(13)
C30A 0.025(10) 0.036(17) 0.08(2) 0.020(17) 0.018(11) 0.005(14)
Co1 0.0166(4) 0.0151(4) 0.0209(4) 0.0007(3) -0.0008(3) 0.0005(3)
F1 0.0303(18) 0.032(2) 0.054(2) 0.0003(18) -0.0113(17) -0.0089(16)
F2 0.039(2) 0.046(2) 0.051(3) -0.0056(19) 0.0077(18) 0.0207(18)
N1 0.018(2) 0.015(3) 0.024(3) 0.003(2) 0.000(2) 0.0024(19)
N2 0.016(2) 0.020(3) 0.018(3) 0.000(2) -0.0011(19) 0.000(2)
N3 0.017(3) 0.035(3) 0.023(3) 0.005(2) -0.003(2) 0.004(2)
O1 0.029(2) 0.016(2) 0.022(2) -0.0005(18) -0.0006(17) 0.0051(17)
O2 0.035(2) 0.017(2) 0.018(2) -0.0036(18) -0.0061(17) -0.0062(17)

loop_
_atom_type_symbol
_atom_type_description
_atom_type_scat_dispersion_real
_atom_type_scat_dispersion_imag
_atom_type_scat_source
C C 0.0033 0.0016 'International Tables Vol C Tables 4.2.6.8 and 6.1.1.4'
H H 0.0000 0.0000 'International Tables Vol C Tables 4.2.6.8 and 6.1.1.4'
N N 0.0061 0.0033 'International Tables Vol C Tables 4.2.6.8 and 6.1.1.4'
O O 0.0106 0.0060 'International Tables Vol C Tables 4.2.6.8 and 6.1.1.4'
F F 0.0171 0.0103 'International Tables Vol C Tables 4.2.6.8 and 6.1.1.4'
Co Co 0.3494 0.9721 'International Tables Vol C Tables 4.2.6.8 and 6.1.1.4'
Br Br -0.2901 2.4595 'International Tables Vol C Tables 4.2.6.8 and 6.1.1.4'

loop_
_geom_angle_atom_site_label_1
_geom_angle_atom_site_label_2
_geom_angle_atom_site_label_3
_geom_angle
_geom_angle_site_symmetry_1
_geom_angle_site_symmetry_3
_geom_angle_publ_flag
C2 C1 C6 115.2(5) . . ?
O1 C1 C2 119.9(5) . . ?
O1 C1 C6 124.9(5) . . ?
C1 C2 Br1 118.3(4) . . ?
C3 C2 Br1 117.7(4) . . ?
C3 C2 C1 124.0(5) . . ?
C2 C3 H3 120.5 . . ?
C2 C3 C4 119.0(5) . . ?
C4 C3 H3 120.5 . . ?
C3 C4 Br2 119.7(4) . . ?
C5 C4 Br2 119.8(5) . . ?
C5 C4 C3 120.5(5) . . ?
C4 C5 H5 119.7 . . ?
C4 C5 C6 120.6(6) . . ?
C6 C5 H5 119.7 . . ?
C1 C6 C7 122.6(5) . . ?
C5 C6 C1 120.6(5) . . ?
C5 C6 C7 116.7(5) . . ?
C6 C7 H7 116.8 . . ?
N1 C7 C6 126.5(5) . . ?
N1 C7 H7 116.8 . . ?
C9 C8 C13 114.5(5) . . ?
O2 C8 C9 121.0(5) . . ?
O2 C8 C13 124.5(5) . . ?
C8 C9 Br3 118.2(4) . . ?
C10 C9 Br3 117.6(4) . . ?
C10 C9 C8 124.2(5) . . ?
C9 C10 H10 120.7 . . ?
C9 C10 C11 118.6(5) . . ?
C11 C10 H10 120.7 . . ?
C10 C11 Br4 118.9(4) . . ?
C12 C11 Br4 119.9(5) . . ?
C12 C11 C10 121.2(5) . . ?
C11 C12 H12 120.1 . . ?
C11 C12 C13 119.8(5) . . ?
C13 C12 H12 120.1 . . ?
C8 C13 C14 122.3(5) . . ?
C12 C13 C8 121.7(5) . . ?
C12 C13 C14 116.0(5) . . ?
C13 C14 H14 115.8 . . ?
N2 C14 C13 128.3(5) . . ?
N2 C14 H14 115.8 . . ?
H15A C15 H15B 107.9 . . ?
C16 C15 H15A 109.3 . . ?
C16 C15 H15B 109.3 . . ?
N1 C15 H15A 109.3 . . ?
N1 C15 H15B 109.3 . . ?
N1 C15 C16 111.8(4) . . ?
C17 C16 C15 120.1(5) . . ?
C21 C16 C15 121.4(5) . . ?
C21 C16 C17 118.5(5) . . ?
C16 C17 H17 120.1 . . ?
C18 C17 C16 119.7(5) . . ?
C18 C17 H17 120.1 . . ?
C17 C18 C19 122.8(5) . . ?
C17 C18 F1 118.7(5) . . ?
C19 C18 F1 118.4(5) . . ?
C18 C19 H19 121.3 . . ?
C18 C19 C20 117.4(5) . . ?
C20 C19 H19 121.3 . . ?
C19 C20 H20 119.6 . . ?
C21 C20 C19 120.8(5) . . ?
C21 C20 H20 119.6 . . ?
C16 C21 C20 120.7(5) . . ?
C16 C21 H21 119.6 . . ?
C20 C21 H21 119.6 . . ?
H22A C22 H22B 108.1 . . ?
C23 C22 H22A 109.5 . . ?
C23 C22 H22B 109.5 . . ?
N2 C22 H22A 109.5 . . ?
N2 C22 H22B 109.5 . . ?
N2 C22 C23 110.5(4) . . ?
C24 C23 C22 119.0(5) . . ?
C28 C23 C22 121.5(5) . . ?
C28 C23 C24 119.4(5) . . ?
C23 C24 H24 121.2 . . ?
C25 C24 C23 117.5(5) . . ?
C25 C24 H24 121.2 . . ?
C26 C25 C24 123.5(5) . . ?
C26 C25 F2 119.7(5) . . ?
F2 C25 C24 116.8(5) . . ?
C25 C26 H26 121.1 . . ?
C25 C26 C27 117.7(5) . . ?
C27 C26 H26 121.1 . . ?
C26 C27 H27 119.3 . . ?
C26 C27 C28 121.4(6) . . ?
C28 C27 H27 119.3 . . ?
C23 C28 H28 119.8 . . ?
C27 C28 C23 120.3(5) . . ?
C27 C28 H28 119.8 . . ?
N3 C29 C30 169(2) . . ?
N3 C29 C30A 163.1(19) . . ?
C29 C30 H30A 109.5 . . ?
C29 C30 H30B 109.5 . . ?
C29 C30 H30C 109.5 . . ?
H30A C30 H30B 109.5 . . ?
H30A C30 H30C 109.5 . . ?
H30B C30 H30C 109.5 . . ?
C29 C30A H30D 109.5 . . ?
C29 C30A H30E 109.5 . . ?
C29 C30A H30F 109.5 . . ?
H30D C30A H30E 109.5 . . ?
H30D C30A H30F 109.5 . . ?
H30E C30A H30F 109.5 . . ?
N2 Co1 N1 168.85(15) . . ?
N3 Co1 N1 93.03(17) . . ?
N3 Co1 N2 98.02(17) . . ?
O1 Co1 N1 88.23(15) . . ?
O1 Co1 N2 86.29(16) . . ?
O1 Co1 N3 111.48(17) . . ?
O2 Co1 N1 88.15(15) . . ?
O2 Co1 N2 89.64(16) . . ?
O2 Co1 N3 109.39(17) . . ?
O2 Co1 O1 139.10(15) . . ?
C7 N1 C15 115.5(4) . . ?
C7 N1 Co1 125.6(4) . . ?
C15 N1 Co1 118.9(3) . . ?
C14 N2 C22 116.7(5) . . ?
C14 N2 Co1 123.6(4) . . ?
C22 N2 Co1 119.6(3) . . ?
C29 N3 Co1 177.3(5) . . ?
C1 O1 Co1 131.4(3) . . ?
C8 O2 Co1 131.5(3) . . ?

loop_
_geom_bond_atom_site_label_1
_geom_bond_atom_site_label_2
_geom_bond_distance
_geom_bond_site_symmetry_2
_geom_bond_publ_flag
Br1 C2 1.903(5) . ?
Br2 C4 1.908(6) . ?
Br3 C9 1.899(5) . ?
Br4 C11 1.903(6) . ?
C1 C2 1.421(7) . ?
C1 C6 1.429(7) . ?
C1 O1 1.301(6) . ?
C2 C3 1.368(7) . ?
C3 H3 0.9300 . ?
C3 C4 1.387(7) . ?
C4 C5 1.380(8) . ?
C5 H5 0.9300 . ?
C5 C6 1.405(7) . ?
C6 C7 1.452(7) . ?
C7 H7 0.9300 . ?
C7 N1 1.283(6) . ?
C8 C9 1.413(7) . ?
C8 C13 1.424(7) . ?
C8 O2 1.308(6) . ?
C9 C10 1.383(7) . ?
C10 H10 0.9300 . ?
C10 C11 1.385(7) . ?
C11 C12 1.365(7) . ?
C12 H12 0.9300 . ?
C12 C13 1.412(7) . ?
C13 C14 1.455(7) . ?
C14 H14 0.9300 . ?
C14 N2 1.293(6) . ?
C15 H15A 0.9700 . ?
C15 H15B 0.9700 . ?
C15 C16 1.517(7) . ?
C15 N1 1.490(6) . ?
C16 C17 1.385(7) . ?
C16 C21 1.385(7) . ?
C17 H17 0.9300 . ?
C17 C18 1.371(7) . ?
C18 C19 1.372(7) . ?
C18 F1 1.375(6) . ?
C19 H19 0.9300 . ?
C19 C20 1.386(7) . ?
C20 H20 0.9300 . ?
C20 C21 1.385(7) . ?
C21 H21 0.9300 . ?
C22 H22A 0.9700 . ?
C22 H22B 0.9700 . ?
C22 C23 1.504(7) . ?
C22 N2 1.483(6) . ?
C23 C24 1.405(7) . ?
C23 C28 1.389(7) . ?
C24 H24 0.9300 . ?
C24 C25 1.394(7) . ?
C25 C26 1.369(8) . ?
C25 F2 1.375(6) . ?
C26 H26 0.9300 . ?
C26 C27 1.374(8) . ?
C27 H27 0.9300 . ?
C27 C28 1.383(7) . ?
C28 H28 0.9300 . ?
C29 C30 1.49(2) . ?
C29 C30A 1.49(3) . ?
C29 N3 1.133(7) . ?
C30 H30A 0.9600 . ?
C30 H30B 0.9600 . ?
C30 H30C 0.9600 . ?
C30A H30D 0.9600 . ?
C30A H30E 0.9600 . ?
C30A H30F 0.9600 . ?
Co1 N1 2.125(4) . ?
Co1 N2 2.111(4) . ?
Co1 N3 2.048(4) . ?
Co1 O1 1.958(3) . ?
Co1 O2 1.952(4) . ?

loop_
_geom_torsion_atom_site_label_1
_geom_torsion_atom_site_label_2
_geom_torsion_atom_site_label_3
_geom_torsion_atom_site_label_4
_geom_torsion
_geom_torsion_site_symmetry_1
_geom_torsion_site_symmetry_2
_geom_torsion_site_symmetry_3
_geom_torsion_site_symmetry_4
_geom_torsion_publ_flag
Br1 C2 C3 C4 179.7(4) . . . . ?
Br2 C4 C5 C6 177.9(4) . . . . ?
Br3 C9 C10 C11 -179.4(4) . . . . ?
Br4 C11 C12 C13 179.1(4) . . . . ?
C1 C2 C3 C4 -0.8(8) . . . . ?
C1 C6 C7 N1 6.0(8) . . . . ?
C2 C1 C6 C5 0.1(7) . . . . ?
C2 C1 C6 C7 176.6(5) . . . . ?
C2 C1 O1 Co1 173.8(3) . . . . ?
C2 C3 C4 Br2 -177.3(4) . . . . ?
C2 C3 C4 C5 0.4(8) . . . . ?
C3 C4 C5 C6 0.2(8) . . . . ?
C4 C5 C6 C1 -0.5(8) . . . . ?
C4 C5 C6 C7 -177.1(5) . . . . ?
C5 C6 C7 N1 -177.4(5) . . . . ?
C6 C1 C2 Br1 -180.0(3) . . . . ?
C6 C1 C2 C3 0.5(8) . . . . ?
C6 C1 O1 Co1 -8.2(7) . . . . ?
C6 C7 N1 C15 -178.9(5) . . . . ?
C6 C7 N1 Co1 -1.1(7) . . . . ?
C8 C9 C10 C11 -0.8(8) . . . . ?
C8 C13 C14 N2 0.9(8) . . . . ?
C9 C8 C13 C12 1.8(7) . . . . ?
C9 C8 C13 C14 -177.9(4) . . . . ?
C9 C8 O2 Co1 177.4(3) . . . . ?
C9 C10 C11 Br4 -178.2(4) . . . . ?
C9 C10 C11 C12 1.7(8) . . . . ?
C10 C11 C12 C13 -0.8(8) . . . . ?
C11 C12 C13 C8 -1.0(8) . . . . ?
C11 C12 C13 C14 178.7(5) . . . . ?
C12 C13 C14 N2 -178.8(5) . . . . ?
C13 C8 C9 Br3 177.7(3) . . . . ?
C13 C8 C9 C10 -0.9(7) . . . . ?
C13 C8 O2 Co1 -3.1(7) . . . . ?
C13 C14 N2 C22 -179.8(5) . . . . ?
C13 C14 N2 Co1 -3.1(7) . . . . ?
C15 C16 C17 C18 179.5(5) . . . . ?
C15 C16 C21 C20 -179.5(5) . . . . ?
C16 C15 N1 C7 -107.6(5) . . . . ?
C16 C15 N1 Co1 74.4(5) . . . . ?
C16 C17 C18 C19 -0.9(8) . . . . ?
C16 C17 C18 F1 -179.6(5) . . . . ?
C17 C16 C21 C20 -0.8(8) . . . . ?
C17 C18 C19 C20 1.2(9) . . . . ?
C18 C19 C20 C21 -1.3(8) . . . . ?
C19 C20 C21 C16 1.1(8) . . . . ?
C21 C16 C17 C18 0.7(8) . . . . ?
C22 C23 C24 C25 -177.6(5) . . . . ?
C22 C23 C28 C27 179.6(5) . . . . ?
C23 C22 N2 C14 -118.1(5) . . . . ?
C23 C22 N2 Co1 65.1(5) . . . . ?
C23 C24 C25 C26 -3.3(8) . . . . ?
C23 C24 C25 F2 179.1(4) . . . . ?
C24 C23 C28 C27 0.0(8) . . . . ?
C24 C25 C26 C27 2.5(9) . . . . ?
C25 C26 C27 C28 -0.4(9) . . . . ?
C26 C27 C28 C23 -0.8(9) . . . . ?
C28 C23 C24 C25 1.9(8) . . . . ?
F1 C18 C19 C20 179.9(5) . . . . ?
F2 C25 C26 C27 -179.9(5) . . . . ?
N1 C15 C16 C17 61.0(6) . . . . ?
N1 C15 C16 C21 -120.2(5) . . . . ?
N2 C22 C23 C24 69.8(6) . . . . ?
N2 C22 C23 C28 -109.7(6) . . . . ?
O1 C1 C2 Br1 -1.8(6) . . . . ?
O1 C1 C2 C3 178.7(5) . . . . ?
O1 C1 C6 C5 -177.9(5) . . . . ?
O1 C1 C6 C7 -1.5(8) . . . . ?
O2 C8 C9 Br3 -2.7(6) . . . . ?
O2 C8 C9 C10 178.7(5) . . . . ?
O2 C8 C13 C12 -177.8(5) . . . . ?
O2 C8 C13 C14 2.4(8) . . . . ?
